data_7107443
loop_
_publ_author_name
'Wenbin Lin'
'Demin Liu'
'Stephanie A. Kramer'
'Rachel C. Huxford-Phillips'
'Shunzhi Wang'
'Joseph Della Rocca'

_publ_section_title
;
 Coercing bisphosphonates to kill cancer cells with nanoscale coordination
 polymers
;
_journal_name_full Chem.Commun.
_journal_page_first 2668
_journal_paper_doi 10.1039/c2cc17635a
_journal_volume 48
_journal_year 2012
_chemical_formula_sum 'C5 H6 Ca N2 O8 P2'
_chemical_formula_weight 324.14
_chemical_name_systematic
;
?
;
_space_group_IT_number 33
_symmetry_cell_setting orthorhombic
_symmetry_space_group_name_Hall 'P 2c -2n'
_symmetry_space_group_name_H-M 'P n a 21'
_atom_sites_solution_hydrogens geom
_atom_sites_solution_primary direct
_atom_sites_solution_secondary difmap
_audit_creation_method SHELXL-97
_cell_angle_alpha 90.00
_cell_angle_beta 90.00
_cell_angle_gamma 90.00
_cell_formula_units_Z 4
_cell_length_a 13.4828(9)
_cell_length_b 12.6963(7)
_cell_length_c 6.7635(5)
_cell_measurement_temperature 100(2)
_cell_volume 1157.79(13)
_computing_structure_refinement 'SHELXL-97 (Sheldrick, 1997)'
_computing_structure_solution 'SHELXS-97 (Sheldrick, 1990)'
_diffrn_ambient_temperature 100(2)
_diffrn_measured_fraction_theta_full 0.981
_diffrn_measured_fraction_theta_max 0.981
_diffrn_radiation_monochromator graphite
_diffrn_radiation_source 'fine-focus sealed tube'
_diffrn_radiation_type CuK\a
_diffrn_radiation_wavelength 1.54178
_diffrn_reflns_av_R_equivalents 0.0841
_diffrn_reflns_av_sigmaI/netI 0.0820
_diffrn_reflns_limit_h_max 13
_diffrn_reflns_limit_h_min -13
_diffrn_reflns_limit_k_max 12
_diffrn_reflns_limit_k_min -13
_diffrn_reflns_limit_l_max 7
_diffrn_reflns_limit_l_min -5
_diffrn_reflns_number 4056
_diffrn_reflns_theta_full 54.06
_diffrn_reflns_theta_max 54.06
_diffrn_reflns_theta_min 4.78
_exptl_absorpt_coefficient_mu 7.701
_exptl_absorpt_correction_T_max 0.9270
_exptl_absorpt_correction_T_min 0.5131
_exptl_absorpt_correction_type numerical
_exptl_crystal_density_diffrn 1.860
_exptl_crystal_density_method 'not measured'
_exptl_crystal_F_000 656
_exptl_crystal_size_max 0.10
_exptl_crystal_size_mid 0.01
_exptl_crystal_size_min 0.01
_refine_diff_density_max 0.666
_refine_diff_density_min -0.476
_refine_diff_density_rms 0.121
_refine_ls_abs_structure_details 'Flack H D (1983), Acta Cryst. A39, 876-881'
_refine_ls_abs_structure_Flack 0.05(4)
_refine_ls_extinction_method none
_refine_ls_goodness_of_fit_ref 1.087
_refine_ls_hydrogen_treatment mixed
_refine_ls_matrix_type full
_refine_ls_number_parameters 164
_refine_ls_number_reflns 1107
_refine_ls_number_restraints 8
_refine_ls_restrained_S_all 1.083
_refine_ls_R_factor_all 0.0776
_refine_ls_R_factor_gt 0.0586
_refine_ls_shift/su_max 0.000
_refine_ls_shift/su_mean 0.000
_refine_ls_structure_factor_coef Fsqd
_refine_ls_weighting_details 'calc w=1/[\s^2^(Fo^2^)+(0.0949P)^2^+1.0320P] where P=(Fo^2^+2Fc^2^)/3'
_refine_ls_weighting_scheme calc
_refine_ls_wR_factor_gt 0.1434
_refine_ls_wR_factor_ref 0.1518
_reflns_number_gt 916
_reflns_number_total 1107
_reflns_threshold_expression >2sigma(I)
_cod_data_source_file c2cc17635a.txt
_cod_data_source_block ca_zol
_cod_depositor_comments
;

2018-12-30
Z value and formula fixed to values more according to usual
chemical conventions.                 miguel
;
_cod_original_formula_sum 'C6.67 H8 Ca1.33 N2.67 O10.67 P2.67'
_cod_original_formula_weight 432.18
_cod_original_formula_units_Z 3
_cod_original_sg_symbol_H-M Pna2(1)
_cod_database_code 7107443

loop_
_symmetry_equiv_pos_as_xyz
'x, y, z'
'-x, -y, z+1/2'
'x+1/2, -y+1/2, z'
'-x+1/2, y+1/2, z+1/2'

loop_
_atom_site_label
_atom_site_type_symbol
_atom_site_fract_x
_atom_site_fract_y
_atom_site_fract_z
_atom_site_U_iso_or_equiv
_atom_site_adp_type
_atom_site_occupancy
_atom_site_symmetry_multiplicity
_atom_site_calc_flag
_atom_site_refinement_flags
Ca1 Ca -0.03772(14) 0.05477(16) 0.7367(4) 0.0170(6) Uani 1 1 d .
P2 P 0.06046(19) -0.1613(2) 0.7353(5) 0.0164(7) Uani 1 1 d .
P3 P 0.1358(2) 0.1768(2) 1.0226(5) 0.0181(8) Uani 1 1 d .
O2 O -0.0192(5) 0.1029(6) 0.4142(12) 0.0160(18) Uani 1 1 d .
O5 O -0.0759(5) 0.0854(6) 1.0643(12) 0.017(2) Uani 1 1 d .
O1 O 0.0976(5) 0.1639(6) 0.8170(11) 0.022(2) Uani 1 1 d .
O3 O -0.1564(6) -0.0752(6) 0.6367(12) 0.019(2) Uani 1 1 d .
O4 O -0.1594(7) 0.1901(6) 0.6947(13) 0.033(2) Uani 1 1 d .
O6 O 0.2318(5) 0.2474(6) 1.0161(13) 0.0225(18) Uani 1 1 d .
O7 O 0.1506(5) -0.2297(5) 0.7877(11) 0.0160(19) Uani 1 1 d .
C1 C 0.0423(9) 0.2498(9) 1.1664(19) 0.024(3) Uani 1 1 d .
O9 O 0.0899(7) 0.2839(8) 1.3579(15) 0.046(3) Uani 1 1 d .
H9 H 0.0827 0.3492 1.3723 0.069 Uiso 1 1 calc R
C3 C 0.0042(11) 0.3417(11) 1.059(3) 0.055(3) Uani 1 1 d U
H3A H -0.0526 0.3718 1.1321 0.066 Uiso 1 1 calc R
H3B H -0.0201 0.3188 0.9274 0.066 Uiso 1 1 calc R
N1 N 0.0860(9) 0.4295(10) 1.030(2) 0.055(3) Uani 1 1 d U
C4 C 0.1312(12) 0.4871(11) 1.167(3) 0.056(5) Uani 1 1 d .
H4 H 0.1153 0.4905 1.3037 0.068 Uiso 1 1 calc R
C5 C 0.1282(11) 0.4383(11) 0.843(3) 0.049(5) Uani 1 1 d .
H5 H 0.1105 0.4026 0.7242 0.059 Uiso 1 1 calc R
N2 N 0.2028(9) 0.5129(10) 0.873(2) 0.059(4) Uani 1 1 d .
C6 C 0.2053(11) 0.5405(12) 1.072(3) 0.055(5) Uani 1 1 d .
H6 H 0.2506 0.5883 1.1310 0.066 Uiso 1 1 calc R

loop_
_atom_site_aniso_label
_atom_site_aniso_U_11
_atom_site_aniso_U_22
_atom_site_aniso_U_33
_atom_site_aniso_U_23
_atom_site_aniso_U_13
_atom_site_aniso_U_12
Ca1 0.0161(10) 0.0190(13) 0.0158(13) 0.0005(12) -0.0015(13) 0.0009(9)
P2 0.0188(15) 0.0166(15) 0.0138(17) 0.0010(16) 0.0027(15) -0.0002(11)
P3 0.0161(14) 0.0195(17) 0.0186(19) -0.0001(15) 0.0003(14) -0.0050(13)
O2 0.017(4) 0.015(4) 0.016(5) 0.006(4) 0.001(4) 0.002(4)
O5 0.015(4) 0.017(5) 0.020(5) -0.001(4) -0.004(4) -0.005(3)
O1 0.017(4) 0.038(5) 0.011(5) -0.002(4) 0.002(3) -0.008(4)
O3 0.022(4) 0.018(5) 0.017(5) -0.013(4) -0.004(4) 0.000(3)
O4 0.050(5) 0.028(5) 0.020(6) -0.002(4) 0.009(4) 0.017(4)
O6 0.018(4) 0.026(5) 0.024(5) 0.003(4) 0.005(4) -0.003(3)
O7 0.021(4) 0.011(4) 0.016(5) 0.002(3) 0.003(4) 0.008(3)
C1 0.040(8) 0.010(7) 0.022(8) -0.004(5) 0.008(6) 0.004(6)
O9 0.051(6) 0.045(6) 0.042(7) -0.030(5) 0.005(5) -0.009(6)
C3 0.048(6) 0.058(7) 0.059(8) 0.024(6) 0.031(6) 0.010(5)
N1 0.048(6) 0.058(7) 0.059(8) 0.023(6) 0.031(6) 0.009(5)
C4 0.068(11) 0.052(11) 0.049(12) -0.041(9) 0.022(9) -0.023(9)
C5 0.043(10) 0.043(10) 0.061(13) 0.000(8) -0.010(8) 0.022(8)
N2 0.057(9) 0.033(8) 0.088(14) 0.011(8) -0.001(8) 0.002(6)
C6 0.048(10) 0.048(11) 0.068(14) -0.024(9) 0.029(9) -0.026(8)

loop_
_atom_type_symbol
_atom_type_description
_atom_type_scat_dispersion_real
_atom_type_scat_dispersion_imag
_atom_type_scat_source
C C 0.0181 0.0091 'International Tables Vol C Tables 4.2.6.8 and 6.1.1.4'
H H 0.0000 0.0000 'International Tables Vol C Tables 4.2.6.8 and 6.1.1.4'
N N 0.0311 0.0180 'International Tables Vol C Tables 4.2.6.8 and 6.1.1.4'
O O 0.0492 0.0322 'International Tables Vol C Tables 4.2.6.8 and 6.1.1.4'
P P 0.2955 0.4335 'International Tables Vol C Tables 4.2.6.8 and 6.1.1.4'
Ca Ca 0.3641 1.2855 'International Tables Vol C Tables 4.2.6.8 and 6.1.1.4'

loop_
_geom_angle_atom_site_label_1
_geom_angle_atom_site_label_2
_geom_angle_atom_site_label_3
_geom_angle
_geom_angle_site_symmetry_1
_geom_angle_site_symmetry_3
O2 Ca1 O5 153.9(3) . .
O2 Ca1 O1 88.8(3) . .
O5 Ca1 O1 81.5(3) . .
O2 Ca1 O4 76.7(3) . .
O5 Ca1 O4 80.8(3) . .
O1 Ca1 O4 97.8(3) . .
O2 Ca1 O3 89.3(3) . .
O5 Ca1 O3 103.8(3) . .
O1 Ca1 O3 171.1(3) . .
O4 Ca1 O3 90.2(3) . .
O2 Ca1 O2 130.7(2) . 2
O5 Ca1 O2 74.8(3) . 2
O1 Ca1 O2 97.1(3) . 2
O4 Ca1 O2 149.0(3) . 2
O3 Ca1 O2 77.6(3) . 2
O2 Ca1 O5 72.1(3) . 2_554
O5 Ca1 O5 132.2(3) . 2_554
O1 Ca1 O5 92.8(2) . 2_554
O4 Ca1 O5 146.7(3) . 2_554
O3 Ca1 O5 78.3(2) . 2_554
O2 Ca1 O5 58.8(2) 2 2_554
O2 Ca1 P3 82.6(2) . 2_554
O5 Ca1 P3 116.7(2) . 2_554
O1 Ca1 P3 150.9(2) . 2_554
O4 Ca1 P3 107.0(2) . 2_554
O3 Ca1 P3 20.19(19) . 2_554
O2 Ca1 P3 68.87(19) 2 2_554
O5 Ca1 P3 58.12(17) 2_554 2_554
O2 Ca1 Ca1 157.2(2) . 2
O5 Ca1 Ca1 42.78(19) . 2
O1 Ca1 Ca1 78.6(2) . 2
O4 Ca1 Ca1 123.5(2) . 2
O3 Ca1 Ca1 100.3(2) . 2
O2 Ca1 Ca1 35.15(19) 2 2
O5 Ca1 Ca1 89.5(2) 2_554 2
P3 Ca1 Ca1 99.24(10) 2_554 2
O2 Ca1 Ca1 38.37(18) . 2_554
O5 Ca1 Ca1 167.7(2) . 2_554
O1 Ca1 Ca1 102.3(2) . 2_554
O4 Ca1 Ca1 110.0(2) . 2_554
O3 Ca1 Ca1 71.0(2) . 2_554
O2 Ca1 Ca1 93.1(2) 2 2_554
O5 Ca1 Ca1 36.71(19) 2_554 2_554
P3 Ca1 Ca1 55.28(8) 2_554 2_554
Ca1 Ca1 Ca1 126.00(10) 2 2_554
O5 P2 O2 110.2(4) 2_554 2
O5 P2 O7 115.2(4) 2_554 .
O2 P2 O7 112.4(5) 2 .
O5 P2 C1 107.3(5) 2_554 2_554
O2 P2 C1 102.9(5) 2 2_554
O7 P2 C1 108.0(5) . 2_554
O1 P3 O3 116.1(5) . 2
O1 P3 O6 108.7(5) . .
O3 P3 O6 110.2(4) 2 .
O1 P3 C1 108.1(5) . .
O3 P3 C1 106.3(5) 2 .
O6 P3 C1 106.9(5) . .
O1 P3 Ca1 99.3(3) . 2
O3 P3 Ca1 32.7(3) 2 2
O6 P3 Ca1 142.4(3) . 2
C1 P3 Ca1 86.9(4) . 2
P2 O2 Ca1 148.2(5) 2_554 .
P2 O2 Ca1 97.0(4) 2_554 2_554
Ca1 O2 Ca1 106.5(3) . 2_554
P2 O5 Ca1 143.8(5) 2 .
P2 O5 Ca1 90.7(4) 2 2
Ca1 O5 Ca1 100.5(3) . 2
P3 O1 Ca1 123.2(4) . .
P3 O3 Ca1 127.1(5) 2_554 .
C3 C1 O9 110.3(11) . .
C3 C1 P2 110.3(10) . 2
O9 C1 P2 106.1(8) . 2
C3 C1 P3 112.1(10) . .
O9 C1 P3 107.8(8) . .
P2 C1 P3 110.0(6) 2 .
C1 C3 N1 112.2(12) . .
C4 N1 C5 113.8(14) . .
C4 N1 C3 128.6(15) . .
C5 N1 C3 116.9(15) . .
N1 C4 C6 106.2(14) . .
N1 C5 N2 102.4(14) . .
C6 N2 C5 109.2(14) . .
C4 C6 N2 108.3(14) . .

loop_
_geom_bond_atom_site_label_1
_geom_bond_atom_site_label_2
_geom_bond_distance
_geom_bond_site_symmetry_2
Ca1 O2 2.279(8) .
Ca1 O5 2.308(9) .
Ca1 O1 2.355(8) .
Ca1 O4 2.393(8) .
Ca1 O3 2.395(8) .
Ca1 O2 2.457(8) 2
Ca1 O5 2.622(8) 2_554
Ca1 P3 3.535(4) 2_554
Ca1 Ca1 3.7954(18) 2
Ca1 Ca1 3.7954(18) 2_554
P2 O5 1.520(8) 2_554
P2 O2 1.525(8) 2
P2 O7 1.535(7) .
P2 C1 1.843(12) 2_554
P3 O1 1.492(8) .
P3 O3 1.529(8) 2
P3 O6 1.575(7) .
P3 C1 1.842(13) .
P3 Ca1 3.535(4) 2
O2 P2 1.525(8) 2_554
O2 Ca1 2.457(8) 2_554
O5 P2 1.520(8) 2
O5 Ca1 2.622(8) 2
O3 P3 1.529(8) 2_554
C1 C3 1.468(18) .
C1 O9 1.509(15) .
C1 P2 1.843(12) 2
C3 N1 1.580(19) .
N1 C4 1.33(2) .
N1 C5 1.39(2) .
C4 C6 1.37(2) .
C5 N2 1.397(19) .
N2 C6 1.39(2) .
